data_7058344
loop_
_publ_author_name
'Malan, Frederick P.'
'Singleton, Eric'
'van Rooyen, Petrus H.'
'Landman, Maril\'e'

_publ_section_title
;
 Tandem transfer hydrogenation--epoxidation of ketone substrates catalysed
 by alkene-tethered Ru(ii)--NHC complexes
;
_journal_issue 22
_journal_name_full 'New Journal of Chemistry'
_journal_page_first 8472
_journal_paper_doi 10.1039/C9NJ01220F
_journal_volume 43
_journal_year 2019
_chemical_formula_sum 'C14.67 H24 Cl1.33 N2.67 O0.67'
_chemical_formula_weight 295.63
_space_group_crystal_system orthorhombic
_space_group_IT_number 60
_space_group_name_Hall '-P 2n 2ab'
_space_group_name_H-M_alt 'P b c n'
_symmetry_space_group_name_Hall '-P 2n 2ab'
_symmetry_space_group_name_H-M 'P b c n'
_atom_sites_solution_hydrogens mixed
_audit_creation_method SHELXL-2013
_audit_update_record
;
2019-03-06 deposited with the CCDC.    2019-05-01 downloaded from the CCDC.
;
_cell_angle_alpha 90
_cell_angle_beta 90
_cell_angle_gamma 90
_cell_formula_units_Z 6
_cell_length_a 16.1278(8)
_cell_length_b 12.2682(5)
_cell_length_c 12.5817(6)
_cell_measurement_reflns_used 9839
_cell_measurement_temperature 150(2)
_cell_measurement_theta_max 26.15
_cell_measurement_theta_min 2.53
_cell_volume 2489.4(2)
_computing_structure_refinement 'SHELXL-2013 (Sheldrick, 2013)'
_diffrn_ambient_temperature 150(2)
_diffrn_measured_fraction_theta_full 0.999
_diffrn_measured_fraction_theta_max 1.000
_diffrn_measurement_device_type 'Bruker APEX-II CCD'
_diffrn_measurement_method '\f and \w scans'
_diffrn_radiation_type MoK\a
_diffrn_radiation_wavelength 0.71073
_diffrn_reflns_av_R_equivalents 0.0653
_diffrn_reflns_av_unetI/netI 0.0206
_diffrn_reflns_Laue_measured_fraction_full 0.999
_diffrn_reflns_Laue_measured_fraction_max 1.000
_diffrn_reflns_limit_h_max 20
_diffrn_reflns_limit_h_min -20
_diffrn_reflns_limit_k_max 15
_diffrn_reflns_limit_k_min -15
_diffrn_reflns_limit_l_max 15
_diffrn_reflns_limit_l_min -15
_diffrn_reflns_number 68129
_diffrn_reflns_point_group_measured_fraction_full 0.999
_diffrn_reflns_point_group_measured_fraction_max 1.000
_diffrn_reflns_theta_full 25.242
_diffrn_reflns_theta_max 26.438
_diffrn_reflns_theta_min 2.526
_exptl_absorpt_coefficient_mu 0.280
_exptl_absorpt_correction_T_max 0.8878
_exptl_absorpt_correction_T_min 0.8652
_exptl_absorpt_correction_type multi-scan
_exptl_absorpt_process_details
;
SADABS-2014/5 (Bruker,2014/5) was used for absorption correction.
wR2(int) was 0.1205 before and 0.0414 after correction.
The Ratio of minimum to maximum transmission is 0.9745.
The \l/2 correction factor is Not present.
;
_exptl_crystal_colour colourless
_exptl_crystal_density_diffrn 1.183
_exptl_crystal_description blade
_exptl_crystal_F_000 952
_exptl_crystal_size_max 0.396
_exptl_crystal_size_mid 0.132
_exptl_crystal_size_min 0.060
_refine_diff_density_max 0.246
_refine_diff_density_min -0.251
_refine_diff_density_rms 0.044
_refine_ls_extinction_method none
_refine_ls_goodness_of_fit_ref 1.025
_refine_ls_hydrogen_treatment mixed
_refine_ls_matrix_type full
_refine_ls_number_parameters 138
_refine_ls_number_reflns 2565
_refine_ls_number_restraints 0
_refine_ls_restrained_S_all 1.025
_refine_ls_R_factor_all 0.0508
_refine_ls_R_factor_gt 0.0375
_refine_ls_shift/su_max 0.001
_refine_ls_shift/su_mean 0.000
_refine_ls_structure_factor_coef Fsqd
_refine_ls_weighting_details 'w=1/[\s^2^(Fo^2^)+(0.1000P)^2^] where P=(Fo^2^+2Fc^2^)/3'
_refine_ls_weighting_scheme calc
_refine_ls_wR_factor_gt 0.1212
_refine_ls_wR_factor_ref 0.1319
_reflns_Friedel_coverage 0.000
_reflns_number_gt 2098
_reflns_number_total 2565
_reflns_threshold_expression 'I > 2\s(I)'
_cod_data_source_file c9nj01220f2.cif
_cod_data_source_block mo_FMTest2_0ma_a
_cod_depositor_comments
;
The following automatic conversions were performed:

'_exptl_absorpt_correction_type' value 'Multi-scan' changed to
'multi-scan' according to
/home/data/users/saulius/crontab/automatic-downloads/rss-feeds/RSC/lib/dictionaries/cif_core.dic
dictionary named 'cif_core.dic' version 2.4.2 from 2011-04-26.

Automatic conversion script
Id: cif_fix_values 4973 2017-02-22 13:04:09Z antanas 

 Adding full bibliography for 7058342--7058349.cif.
;
_cod_database_code 7058344
_shelx_space_group_comment
;
The symmetry employed for this shelxl refinement is uniquely defined
by the following loop, which should always be used as a source of
symmetry information in preference to the above space-group names.
They are only intended as comments.
;
_shelx_estimated_absorpt_t_min 0.897
_shelx_estimated_absorpt_t_max 0.983
_shelxl_version_number 2013-3

loop_
_space_group_symop_operation_xyz
'x, y, z'
'-x+1/2, -y+1/2, z+1/2'
'-x, y, -z+1/2'
'x+1/2, -y+1/2, -z'
'-x, -y, -z'
'x-1/2, y-1/2, -z-1/2'
'x, -y, z-1/2'
'-x-1/2, y-1/2, z'

loop_
_atom_site_label
_atom_site_type_symbol
_atom_site_fract_x
_atom_site_fract_y
_atom_site_fract_z
_atom_site_U_iso_or_equiv
_atom_site_adp_type
_atom_site_occupancy
_atom_site_site_symmetry_order
_atom_site_calc_flag
_atom_site_refinement_flags_posn
_atom_site_refinement_flags_adp
_atom_site_refinement_flags_occupancy
Cl1 Cl 0.64212(2) 0.26136(3) 0.13444(3) 0.02592(18) Uani 1 1 d . . .
O1 O 0.5000 0.39162(14) 0.2500 0.0388(5) Uani 1 2 d S T P
N1 N 0.36170(7) 0.61563(11) 0.38189(10) 0.0184(3) Uani 1 1 d . . .
N2 N 0.40714(9) 0.72712(11) 0.50075(10) 0.0209(3) Uani 1 1 d . . .
C1 C 0.44555(10) 0.59540(13) 0.39325(12) 0.0228(4) Uani 1 1 d . . .
H1 H 0.4773 0.5426 0.3558 0.027 Uiso 1 1 calc R U .
C2 C 0.34023(10) 0.69572(12) 0.44702(12) 0.0202(4) Uani 1 1 d . . .
H2 H 0.2862 0.7257 0.4541 0.024 Uiso 1 1 calc R U .
C3 C 0.47353(10) 0.66504(13) 0.46777(13) 0.0249(4) Uani 1 1 d . . .
H3 H 0.5289 0.6704 0.4930 0.030 Uiso 1 1 calc R U .
C4 C 0.30585(10) 0.56138(12) 0.30583(13) 0.0240(4) Uani 1 1 d . . .
H4A H 0.2476 0.5780 0.3247 0.029 Uiso 1 1 calc R U .
H4B H 0.3136 0.4815 0.3105 0.029 Uiso 1 1 calc R U .
C5 C 0.32247(10) 0.59841(13) 0.19353(12) 0.0238(4) Uani 1 1 d . . .
C6 C 0.33035(13) 0.52545(18) 0.11661(16) 0.0420(5) Uani 1 1 d . . .
H6A H 0.3388 0.5487 0.0454 0.050 Uiso 1 1 calc R U .
H6B H 0.3275 0.4499 0.1326 0.050 Uiso 1 1 calc R U .
C7 C 0.32608(13) 0.71779(14) 0.17556(14) 0.0325(4) Uani 1 1 d . . .
H7A H 0.3274 0.7326 0.0990 0.049 Uiso 1 1 calc R U .
H7B H 0.3762 0.7474 0.2089 0.049 Uiso 1 1 calc R U .
H7C H 0.2770 0.7523 0.2069 0.049 Uiso 1 1 calc R U .
C8 C 0.41050(11) 0.81359(14) 0.58101(14) 0.0297(4) Uani 1 1 d . . .
H8A H 0.4649 0.8100 0.6173 0.036 Uiso 1 1 calc R U .
H8B H 0.3672 0.7993 0.6350 0.036 Uiso 1 1 calc R U .
C9 C 0.39876(10) 0.92610(14) 0.53879(16) 0.0307(4) Uani 1 1 d . . .
C10 C 0.38937(13) 0.95010(15) 0.43739(17) 0.0415(5) Uani 1 1 d . . .
H10A H 0.3898 0.8937 0.3856 0.050 Uiso 1 1 calc R U .
H10B H 0.3822 1.0238 0.4161 0.050 Uiso 1 1 calc R U .
C11 C 0.40043(14) 1.01088(17) 0.62395(18) 0.0516(6) Uani 1 1 d . . .
H11A H 0.3968 1.0834 0.5916 0.077 Uiso 1 1 calc R U .
H11B H 0.4523 1.0049 0.6641 0.077 Uiso 1 1 calc R U .
H11C H 0.3533 1.0000 0.6720 0.077 Uiso 1 1 calc R U .
H4 H 0.5392(14) 0.347(2) 0.2171(18) 0.073(8) Uiso 1 1 d . . .

loop_
_atom_site_aniso_label
_atom_site_aniso_U_11
_atom_site_aniso_U_22
_atom_site_aniso_U_33
_atom_site_aniso_U_23
_atom_site_aniso_U_13
_atom_site_aniso_U_12
Cl1 0.0219(3) 0.0318(3) 0.0240(3) 0.00076(16) 0.00068(15) 0.00710(16)
O1 0.0403(11) 0.0213(9) 0.0548(13) 0.000 0.0229(10) 0.000
N1 0.0198(7) 0.0182(7) 0.0173(7) 0.0015(5) -0.0004(5) 0.0012(5)
N2 0.0242(7) 0.0218(7) 0.0168(7) 0.0005(5) -0.0010(5) 0.0028(6)
C1 0.0207(8) 0.0244(8) 0.0232(9) 0.0011(7) 0.0006(7) 0.0059(7)
C2 0.0200(8) 0.0207(8) 0.0197(8) 0.0028(6) 0.0008(6) 0.0024(6)
C3 0.0207(8) 0.0299(9) 0.0242(9) 0.0024(7) -0.0015(7) 0.0026(7)
C4 0.0225(8) 0.0216(8) 0.0280(9) -0.0021(6) -0.0016(7) -0.0032(6)
C5 0.0195(8) 0.0297(9) 0.0223(9) -0.0060(7) -0.0025(7) 0.0011(7)
C6 0.0406(12) 0.0506(13) 0.0347(11) -0.0163(9) 0.0046(9) -0.0044(10)
C7 0.0398(11) 0.0353(10) 0.0223(9) 0.0048(8) 0.0022(8) 0.0028(8)
C8 0.0372(10) 0.0302(9) 0.0219(9) -0.0073(7) -0.0022(8) 0.0001(8)
C9 0.0212(9) 0.0285(9) 0.0423(11) -0.0099(8) -0.0021(8) 0.0019(7)
C10 0.0473(12) 0.0244(9) 0.0528(14) 0.0052(9) -0.0144(10) 0.0007(8)
C11 0.0427(13) 0.0436(13) 0.0685(16) -0.0296(11) 0.0029(10) 0.0017(10)

loop_
_atom_type_symbol
_atom_type_description
_atom_type_scat_dispersion_real
_atom_type_scat_dispersion_imag
_atom_type_scat_source
C C 0.0033 0.0016 'International Tables Vol C Tables 4.2.6.8 and 6.1.1.4'
H H 0.0000 0.0000 'International Tables Vol C Tables 4.2.6.8 and 6.1.1.4'
Cl Cl 0.1484 0.1585 'International Tables Vol C Tables 4.2.6.8 and 6.1.1.4'
N N 0.0061 0.0033 'International Tables Vol C Tables 4.2.6.8 and 6.1.1.4'
O O 0.0106 0.0060 'International Tables Vol C Tables 4.2.6.8 and 6.1.1.4'

loop_
_geom_angle_atom_site_label_1
_geom_angle_atom_site_label_2
_geom_angle_atom_site_label_3
_geom_angle
C2 N1 C1 108.95(13)
C2 N1 C4 125.22(13)
C1 N1 C4 125.75(13)
C2 N2 C3 108.49(13)
C2 N2 C8 126.14(14)
C3 N2 C8 125.37(14)
C3 C1 N1 106.61(14)
C3 C1 H1 126.7
N1 C1 H1 126.7
N1 C2 N2 108.48(14)
N1 C2 H2 125.8
N2 C2 H2 125.8
C1 C3 N2 107.46(14)
C1 C3 H3 126.3
N2 C3 H3 126.3
N1 C4 C5 111.33(13)
N1 C4 H4A 109.4
C5 C4 H4A 109.4
N1 C4 H4B 109.4
C5 C4 H4B 109.4
H4A C4 H4B 108.0
C6 C5 C7 123.53(17)
C6 C5 C4 119.87(17)
C7 C5 C4 116.56(14)
C5 C6 H6A 120.0
C5 C6 H6B 120.0
H6A C6 H6B 120.0
C5 C7 H7A 109.5
C5 C7 H7B 109.5
H7A C7 H7B 109.5
C5 C7 H7C 109.5
H7A C7 H7C 109.5
H7B C7 H7C 109.5
N2 C8 C9 114.83(15)
N2 C8 H8A 108.6
C9 C8 H8A 108.6
N2 C8 H8B 108.6
C9 C8 H8B 108.6
H8A C8 H8B 107.5
C10 C9 C8 124.48(17)
C10 C9 C11 122.75(17)
C8 C9 C11 112.76(17)
C9 C10 H10A 120.0
C9 C10 H10B 120.0
H10A C10 H10B 120.0
C9 C11 H11A 109.5
C9 C11 H11B 109.5
H11A C11 H11B 109.5
C9 C11 H11C 109.5
H11A C11 H11C 109.5
H11B C11 H11C 109.5

loop_
_geom_bond_atom_site_label_1
_geom_bond_atom_site_label_2
_geom_bond_distance
O1 H4 0.93(2)
N1 C2 1.3255(19)
N1 C1 1.3823(19)
N1 C4 1.4731(19)
N2 C2 1.330(2)
N2 C3 1.378(2)
N2 C8 1.466(2)
C1 C3 1.346(2)
C1 H1 0.9500
C2 H2 0.9500
C3 H3 0.9500
C4 C5 1.508(2)
C4 H4A 0.9900
C4 H4B 0.9900
C5 C6 1.324(2)
C5 C7 1.483(2)
C6 H6A 0.9500
C6 H6B 0.9500
C7 H7A 0.9800
C7 H7B 0.9800
C7 H7C 0.9800
C8 C9 1.491(2)
C8 H8A 0.9900
C8 H8B 0.9900
C9 C10 1.318(3)
C9 C11 1.493(2)
C10 H10A 0.9500
C10 H10B 0.9500
C11 H11A 0.9800
C11 H11B 0.9800
C11 H11C 0.9800

loop_
_geom_torsion_atom_site_label_1
_geom_torsion_atom_site_label_2
_geom_torsion_atom_site_label_3
_geom_torsion_atom_site_label_4
_geom_torsion
C2 N1 C1 C3 0.55(17)
C4 N1 C1 C3 177.52(14)
C1 N1 C2 N2 -0.62(17)
C4 N1 C2 N2 -177.61(13)
C3 N2 C2 N1 0.45(17)
C8 N2 C2 N1 180.00(14)
N1 C1 C3 N2 -0.26(17)
C2 N2 C3 C1 -0.11(18)
C8 N2 C3 C1 -179.66(15)
C2 N1 C4 C5 104.65(17)
C1 N1 C4 C5 -71.84(19)
N1 C4 C5 C6 131.97(17)
N1 C4 C5 C7 -50.16(19)
C2 N2 C8 C9 -68.9(2)
C3 N2 C8 C9 110.57(18)
N2 C8 C9 C10 -2.8(3)
N2 C8 C9 C11 178.45(16)
